data_8103259
loop_
_publ_author_name
'Chun-Ling Liu'
'Dong-Sheng Zhu'

_publ_section_title
;
 Crystal structure of
 bis[?2-benzofuran-2-carboxylato-O,O']-bis[?2-benzofuran-2-carboxylato-O]-octakis(n-butyl)-bis(?3-oxo)tetratin(IV),
 Sn4O2(C4H9)8(C9H5O3)4
;
_journal_issue 4
_journal_name_full 'Zeitschrift f\"ur Kristallographie - New Crystal Structures'
_journal_page_first 642
_journal_volume 226
_journal_year 2011
_chemical_formula_moiety 'C34 H46 O7 Sn2'
_chemical_formula_sum 'C34 H46 O7 Sn2'
_chemical_formula_weight 804.09
_chemical_name_systematic
;Crystal structure of
bis(<i>\m</i>~3~-Oxo)-Bis[<i>\m</i>~2~-benzofuran-2-carboxylato-<i>O</i>,\
<i>O</i>']
-Bis[<i>\m</i>~2~-benzofuran-2-carboxylato-<i>O</i>,<i>O</i>']-\
Octakis(<i>n</i>-butyl)-tetratin(IV)
;
_space_group_IT_number 2
_symmetry_cell_setting triclinic
_symmetry_space_group_name_Hall '-P 1'
_symmetry_space_group_name_H-M 'P -1'
_atom_sites_solution_hydrogens geom
_atom_sites_solution_primary direct
_atom_sites_solution_secondary difmap
_audit_creation_method SHELXL-97
_cell_angle_alpha 100.4140(10)
_cell_angle_beta 94.2480(10)
_cell_angle_gamma 90.3220(10)
_cell_formula_units_Z 2
_cell_length_a 10.5518(4)
_cell_length_b 12.2122(5)
_cell_length_c 13.6872(5)
_cell_measurement_temperature 200(2)
_cell_measurement_theta_max 26.10
_cell_measurement_theta_min 1.94
_cell_volume 1729.60(12)
_computing_cell_refinement 'Bruker SMART'
_computing_data_collection 'Bruker SMART'
_computing_data_reduction 'Bruker SAINT'
_computing_molecular_graphics 'Bruker SHELXTL'
_computing_publication_material 'Bruker SHELXTL'
_computing_structure_refinement 'SHELXL-97 (Sheldrick, 1997)[4]'
_computing_structure_solution 'SHELXS-97 (Sheldrick, 1990)[3]'
_diffrn_ambient_temperature 200(2)
_diffrn_measured_fraction_theta_full 0.988
_diffrn_measured_fraction_theta_max 0.988
_diffrn_measurement_device_type 'CCD area detector'
_diffrn_measurement_method 'phi and omega scans'
_diffrn_radiation_monochromator graphite
_diffrn_radiation_source 'fine-focus sealed tube'
_diffrn_radiation_type MoK\a
_diffrn_radiation_wavelength 0.71073
_diffrn_reflns_av_R_equivalents 0.0129
_diffrn_reflns_av_sigmaI/netI 0.0227
_diffrn_reflns_limit_h_max 13
_diffrn_reflns_limit_h_min -13
_diffrn_reflns_limit_k_max 15
_diffrn_reflns_limit_k_min -15
_diffrn_reflns_limit_l_max 14
_diffrn_reflns_limit_l_min -16
_diffrn_reflns_number 11429
_diffrn_reflns_theta_full 26.10
_diffrn_reflns_theta_max 26.10
_diffrn_reflns_theta_min 1.94
_exptl_absorpt_coefficient_mu 1.488
_exptl_absorpt_correction_T_max 0.659
_exptl_absorpt_correction_T_min 0.591
_exptl_absorpt_correction_type multi-scan
_exptl_absorpt_process_details Higashi
_exptl_crystal_colour colorless
_exptl_crystal_density_diffrn 1.544
_exptl_crystal_density_method 'not measured'
_exptl_crystal_description block
_exptl_crystal_F_000 812
_exptl_crystal_size_max 0.36
_exptl_crystal_size_mid 0.34
_exptl_crystal_size_min 0.28
_refine_diff_density_max 1.349
_refine_diff_density_min -0.493
_refine_diff_density_rms 0.074
_refine_ls_extinction_method none
_refine_ls_goodness_of_fit_ref 0.999
_refine_ls_hydrogen_treatment constr
_refine_ls_matrix_type full
_refine_ls_number_parameters 387
_refine_ls_number_reflns 6768
_refine_ls_number_restraints 0
_refine_ls_restrained_S_all 0.999
_refine_ls_R_factor_all 0.0264
_refine_ls_R_factor_gt 0.0232
_refine_ls_shift/su_max 0.002
_refine_ls_shift/su_mean 0.000
_refine_ls_structure_factor_coef Fsqd
_refine_ls_weighting_details 'calc w=1/[\s^2^(Fo^2^)+(0.0332P)^2^+1.4114P] where P=(Fo^2^+2Fc^2^)/3'
_refine_ls_weighting_scheme calc
_refine_ls_wR_factor_gt 0.0617
_refine_ls_wR_factor_ref 0.0639
_reflns_number_gt 6073
_reflns_number_total 6768
_reflns_threshold_expression >2sigma(I)
_cod_data_source_file 1267-3624.cff
_cod_data_source_block lcl
_cod_original_sg_symbol_H-M P-1
_cod_database_code 8103259

loop_
_symmetry_equiv_pos_as_xyz
'x, y, z'
'-x, -y, -z'

loop_
_atom_site_label
_atom_site_type_symbol
_atom_site_fract_x
_atom_site_fract_y
_atom_site_fract_z
_atom_site_U_iso_or_equiv
_atom_site_adp_type
_atom_site_occupancy
_atom_site_symmetry_multiplicity
_atom_site_calc_flag
_atom_site_refinement_flags
Sn1 Sn 0.299793(15) 0.987538(14) 1.172533(12) 0.02596(6) Uani 1 1 d .
Sn2 Sn 0.412217(15) 0.896828(13) 0.930923(12) 0.02462(6) Uani 1 1 d .
O1 O 0.18262(17) 0.70068(15) 0.88365(13) 0.0319(4) Uani 1 1 d .
O2 O 0.23581(17) 0.86110(15) 1.04273(13) 0.0334(4) Uani 1 1 d .
O3 O 0.0786(2) 0.80546(19) 1.12319(16) 0.0522(6) Uani 1 1 d .
O4 O 0.42874(15) 1.00565(14) 1.07439(12) 0.0262(4) Uani 1 1 d .
O5 O 0.39380(19) 1.12133(18) 1.28375(14) 0.0456(5) Uani 1 1 d .
O6 O 0.43521(19) 0.80414(16) 0.76765(14) 0.0386(4) Uani 1 1 d .
O7 O 0.38016(19) 0.68343(16) 0.58177(14) 0.0392(4) Uani 1 1 d .
C1 C 0.1381(2) 0.6086(2) 0.8169(2) 0.0311(5) Uani 1 1 d .
C2 C 0.1856(3) 0.5705(2) 0.7261(2) 0.0415(7) Uani 1 1 d .
H2 H 0.2540 0.6073 0.7031 0.050 Uiso 1 1 calc R
C3 C 0.1273(3) 0.4757(3) 0.6708(2) 0.0497(8) Uani 1 1 d .
H3 H 0.1559 0.4462 0.6073 0.060 Uiso 1 1 calc R
C4 C 0.0282(3) 0.4222(3) 0.7053(3) 0.0527(8) Uani 1 1 d .
H4 H -0.0096 0.3573 0.6645 0.063 Uiso 1 1 calc R
C5 C -0.0172(3) 0.4602(2) 0.7965(2) 0.0467(7) Uani 1 1 d .
H5 H -0.0846 0.4222 0.8195 0.056 Uiso 1 1 calc R
C6 C 0.0395(3) 0.5570(2) 0.8546(2) 0.0341(6) Uani 1 1 d .
C7 C 0.0236(3) 0.6225(2) 0.9508(2) 0.0353(6) Uani 1 1 d .
H7 H -0.0365 0.6094 0.9959 0.042 Uiso 1 1 calc R
C8 C 0.1103(2) 0.7061(2) 0.96470(19) 0.0303(5) Uani 1 1 d .
C9 C 0.1405(2) 0.7964(2) 1.0501(2) 0.0334(6) Uani 1 1 d .
C10 C 0.3886(3) 0.6253(2) 0.4867(2) 0.0372(6) Uani 1 1 d .
C11 C 0.2970(3) 0.5533(3) 0.4331(3) 0.0562(9) Uani 1 1 d .
H11 H 0.2187 0.5396 0.4593 0.067 Uiso 1 1 calc R
C12 C 0.3256(4) 0.5021(3) 0.3391(3) 0.0612(10) Uani 1 1 d .
H12 H 0.2657 0.4512 0.2994 0.073 Uiso 1 1 calc R
C13 C 0.4393(4) 0.5231(3) 0.3013(2) 0.0579(9) Uani 1 1 d .
H13 H 0.4562 0.4854 0.2367 0.070 Uiso 1 1 calc R
C14 C 0.5278(3) 0.5963(3) 0.3541(2) 0.0548(9) Uani 1 1 d .
H14 H 0.6050 0.6108 0.3267 0.066 Uiso 1 1 calc R
C15 C 0.5022(3) 0.6500(2) 0.4501(2) 0.0368(6) Uani 1 1 d .
C16 C 0.5655(3) 0.7302(3) 0.5278(2) 0.0386(6) Uani 1 1 d .
H16 H 0.6454 0.7656 0.5259 0.046 Uiso 1 1 calc R
C17 C 0.4908(2) 0.7459(2) 0.60382(19) 0.0310(5) Uani 1 1 d .
C18 C 0.5110(2) 0.8145(2) 0.70433(19) 0.0294(5) Uani 1 1 d .
C19 C 0.1356(3) 1.0845(2) 1.1535(2) 0.0374(6) Uani 1 1 d .
H19A H 0.1346 1.1044 1.0865 0.045 Uiso 1 1 calc R
H19B H 0.0600 1.0361 1.1535 0.045 Uiso 1 1 calc R
C20 C 0.1193(3) 1.1908(2) 1.2279(2) 0.0415(7) Uani 1 1 d .
H20A H 0.1976 1.2373 1.2332 0.043(8) Uiso 1 1 calc R
H20B H 0.0485 1.2329 1.2018 0.056(10) Uiso 1 1 calc R
C21 C 0.0925(3) 1.1729(3) 1.3308(2) 0.0427(7) Uani 1 1 d .
H21A H 0.1628 1.1306 1.3573 0.051 Uiso 1 1 calc R
H21B H 0.0134 1.1278 1.3263 0.051 Uiso 1 1 calc R
C22 C 0.0784(4) 1.2826(3) 1.4032(3) 0.0583(9) Uani 1 1 d .
H22A H 0.0629 1.2669 1.4691 0.087 Uiso 1 1 calc R
H22B H 0.0068 1.3235 1.3788 0.087 Uiso 1 1 calc R
H22C H 0.1566 1.3276 1.4081 0.087 Uiso 1 1 calc R
C23 C 0.3637(3) 0.8703(3) 1.2616(2) 0.0497(8) Uani 1 1 d .
H23A H 0.3304 0.7955 1.2293 0.060 Uiso 1 1 calc R
H23B H 0.4576 0.8681 1.2639 0.060 Uiso 1 1 calc R
C24 C 0.3225(5) 0.8956(4) 1.3714(4) 0.0907(15) Uani 1 1 d .
H24A H 0.3742 0.8512 1.4127 0.109 Uiso 1 1 calc R
H24B H 0.3391 0.9754 1.3996 0.109 Uiso 1 1 calc R
C25 C 0.1873(5) 0.8694(4) 1.3756(3) 0.0812(13) Uani 1 1 d .
H25A H 0.1695 0.7908 1.3439 0.097 Uiso 1 1 calc R
H25B H 0.1353 0.9171 1.3377 0.097 Uiso 1 1 calc R
C26 C 0.1504(2) 0.8873(2) 1.48055(17) 0.1049(18) Uani 1 1 d .
H26A H 0.0602 0.8679 1.4809 0.157 Uiso 1 1 calc R
H26B H 0.1652 0.9656 1.5114 0.157 Uiso 1 1 calc R
H26C H 0.2017 0.8400 1.5182 0.157 Uiso 1 1 calc R
C27 C 0.2578(2) 0.9719(2) 0.86135(17) 0.0321(6) Uani 1 1 d R
H27A H 0.1995 0.9125 0.8241 0.039 Uiso 1 1 calc R
H27B H 0.2103 1.0169 0.9136 0.039 Uiso 1 1 calc R
C28 C 0.2968(3) 1.0459(2) 0.7903(2) 0.0364(6) Uani 1 1 d .
H28A H 0.3483 1.0020 0.7401 0.044 Uiso 1 1 calc R
H28B H 0.3513 1.1077 0.8283 0.044 Uiso 1 1 calc R
C29 C 0.1856(3) 1.0943(3) 0.7367(2) 0.0450(7) Uani 1 1 d .
H29A H 0.1351 1.1404 0.7863 0.054 Uiso 1 1 calc R
H29B H 0.1299 1.0330 0.6994 0.054 Uiso 1 1 calc R
C30 C 0.2299(4) 1.1653(3) 0.6649(3) 0.0644(10) Uani 1 1 d .
H30A H 0.1560 1.1956 0.6320 0.097 Uiso 1 1 calc R
H30B H 0.2781 1.1195 0.6147 0.097 Uiso 1 1 calc R
H30C H 0.2843 1.2267 0.7017 0.097 Uiso 1 1 calc R
C31 C 0.4827(2) 0.7490(2) 0.9743(2) 0.0320(6) Uani 1 1 d .
H31A H 0.4811 0.7573 1.0475 0.038 Uiso 1 1 calc R
H31B H 0.4240 0.6866 0.9439 0.038 Uiso 1 1 calc R
C32 C 0.6159(3) 0.7176(3) 0.9467(2) 0.0431(7) Uani 1 1 d .
H32A H 0.6765 0.7768 0.9813 0.052 Uiso 1 1 calc R
H32B H 0.6200 0.7134 0.8741 0.052 Uiso 1 1 calc R
C33 C 0.6565(3) 0.6066(3) 0.9740(3) 0.0514(8) Uani 1 1 d .
H33A H 0.5901 0.5494 0.9466 0.062 Uiso 1 1 calc R
H33B H 0.7359 0.5835 0.9424 0.062 Uiso 1 1 calc R
C34 C 0.6778(5) 0.6111(4) 1.0839(3) 0.0808(13) Uani 1 1 d .
H34A H 0.7028 0.5377 1.0969 0.121 Uiso 1 1 calc R
H34B H 0.5992 0.6329 1.1155 0.121 Uiso 1 1 calc R
H34C H 0.7454 0.6659 1.1112 0.121 Uiso 1 1 calc R

loop_
_atom_site_aniso_label
_atom_site_aniso_U_11
_atom_site_aniso_U_22
_atom_site_aniso_U_33
_atom_site_aniso_U_23
_atom_site_aniso_U_13
_atom_site_aniso_U_12
Sn1 0.02508(9) 0.02839(10) 0.02384(9) 0.00183(7) 0.00575(7) -0.00307(7)
Sn2 0.02530(9) 0.02309(9) 0.02434(9) 0.00097(7) 0.00314(7) -0.00376(6)
O1 0.0322(9) 0.0295(9) 0.0322(10) -0.0017(8) 0.0090(8) -0.0078(7)
O2 0.0342(10) 0.0314(9) 0.0323(10) -0.0035(8) 0.0099(8) -0.0115(8)
O3 0.0560(13) 0.0538(13) 0.0432(12) -0.0085(10) 0.0248(10) -0.0221(11)
O4 0.0263(8) 0.0279(9) 0.0232(8) -0.0002(7) 0.0069(7) -0.0053(7)
O5 0.0375(11) 0.0598(13) 0.0317(10) -0.0131(9) 0.0058(8) -0.0168(10)
O6 0.0468(11) 0.0374(11) 0.0290(10) -0.0035(8) 0.0105(8) -0.0080(9)
O7 0.0440(11) 0.0385(11) 0.0310(10) -0.0047(8) 0.0052(8) -0.0152(9)
C1 0.0311(13) 0.0252(12) 0.0348(14) 0.0006(11) -0.0005(11) -0.0020(10)
C2 0.0402(16) 0.0386(16) 0.0437(17) -0.0001(13) 0.0088(13) -0.0035(12)
C3 0.060(2) 0.0413(17) 0.0423(17) -0.0092(14) 0.0062(15) -0.0017(15)
C4 0.060(2) 0.0359(16) 0.055(2) -0.0081(14) -0.0012(16) -0.0126(14)
C5 0.0468(17) 0.0371(16) 0.0527(19) 0.0008(14) 0.0012(14) -0.0165(13)
C6 0.0334(14) 0.0286(13) 0.0387(15) 0.0026(11) 0.0009(11) -0.0053(11)
C7 0.0333(14) 0.0339(14) 0.0379(15) 0.0040(12) 0.0045(11) -0.0103(11)
C8 0.0308(13) 0.0281(13) 0.0316(13) 0.0024(11) 0.0068(10) -0.0042(10)
C9 0.0315(13) 0.0317(14) 0.0364(15) 0.0027(11) 0.0080(11) -0.0059(11)
C10 0.0509(17) 0.0305(14) 0.0281(14) 0.0011(11) 0.0004(12) -0.0057(12)
C11 0.061(2) 0.056(2) 0.0466(19) -0.0014(16) -0.0002(16) -0.0276(17)
C12 0.084(3) 0.0475(19) 0.0440(19) -0.0062(15) -0.0118(18) -0.0240(18)
C13 0.083(3) 0.055(2) 0.0284(16) -0.0109(14) 0.0022(16) -0.0074(18)
C14 0.059(2) 0.065(2) 0.0344(17) -0.0096(15) 0.0097(15) -0.0034(17)
C15 0.0405(15) 0.0379(15) 0.0290(14) -0.0008(11) 0.0006(11) -0.0012(12)
C16 0.0313(14) 0.0486(17) 0.0313(14) -0.0047(12) 0.0028(11) -0.0060(12)
C17 0.0319(13) 0.0303(13) 0.0288(13) 0.0014(11) -0.0014(10) -0.0040(10)
C18 0.0310(13) 0.0293(13) 0.0259(13) 0.0001(10) 0.0007(10) 0.0032(10)
C19 0.0322(14) 0.0446(16) 0.0338(15) 0.0013(12) 0.0054(11) 0.0050(12)
C20 0.0473(17) 0.0377(15) 0.0405(16) 0.0064(13) 0.0108(13) 0.0096(13)
C21 0.0429(16) 0.0438(16) 0.0397(16) 0.0002(13) 0.0114(13) -0.0050(13)
C22 0.069(2) 0.057(2) 0.0460(19) -0.0022(16) 0.0091(17) 0.0112(18)
C23 0.0453(17) 0.061(2) 0.0525(19) 0.0298(16) 0.0168(14) 0.0133(15)
C24 0.089(3) 0.098(4) 0.097(4) 0.056(3) -0.012(3) -0.003(3)
C25 0.088(3) 0.076(3) 0.085(3) 0.023(2) 0.026(3) -0.004(2)
C26 0.127(5) 0.120(4) 0.069(3) 0.009(3) 0.040(3) -0.023(4)
C27 0.0272(12) 0.0375(14) 0.0309(13) 0.0051(11) 0.0010(10) -0.0043(11)
C28 0.0330(14) 0.0392(15) 0.0380(15) 0.0099(12) 0.0027(11) -0.0012(11)
C29 0.0423(16) 0.0492(18) 0.0440(17) 0.0124(14) -0.0032(13) 0.0034(13)
C30 0.078(3) 0.061(2) 0.058(2) 0.0278(18) -0.0089(19) 0.0008(19)
C31 0.0332(13) 0.0276(13) 0.0360(14) 0.0062(11) 0.0079(11) -0.0007(10)
C32 0.0344(15) 0.0442(17) 0.0524(18) 0.0107(14) 0.0091(13) 0.0029(12)
C33 0.0427(17) 0.0506(19) 0.057(2) 0.0016(16) -0.0004(15) 0.0102(14)
C34 0.091(3) 0.077(3) 0.071(3) 0.014(2) -0.018(2) 0.029(2)

loop_
_atom_type_symbol
_atom_type_description
_atom_type_scat_dispersion_real
_atom_type_scat_dispersion_imag
_atom_type_scat_source
C C 0.0033 0.0016 'International Tables Vol C Tables 4.2.6.8 and 6.1.1.4'
H H 0.0000 0.0000 'International Tables Vol C Tables 4.2.6.8 and 6.1.1.4'
O O 0.0106 0.0060 'International Tables Vol C Tables 4.2.6.8 and 6.1.1.4'
Sn Sn -0.6537 1.4246 'International Tables Vol C Tables 4.2.6.8 and 6.1.1.4'

loop_
_geom_angle_atom_site_label_1
_geom_angle_atom_site_label_2
_geom_angle_atom_site_label_3
_geom_angle
_geom_angle_site_symmetry_1
_geom_angle_site_symmetry_3
O4 Sn1 C23 110.17(10) . .
O4 Sn1 C19 111.83(9) . .
C23 Sn1 C19 137.92(12) . .
O4 Sn1 O2 77.66(6) . .
C23 Sn1 O2 94.67(12) . .
C19 Sn1 O2 91.70(9) . .
O4 Sn1 O5 90.86(7) . .
C23 Sn1 O5 89.32(12) . .
C19 Sn1 O5 92.53(10) . .
O2 Sn1 O5 168.52(7) . .
O4 Sn2 C31 105.27(8) 2_677 .
O4 Sn2 C27 106.49(8) 2_677 .
C31 Sn2 C27 146.10(10) . .
O4 Sn2 O4 76.11(7) 2_677 .
C31 Sn2 O4 99.10(9) . .
C27 Sn2 O4 99.70(8) . .
O4 Sn2 O6 90.28(6) 2_677 .
C31 Sn2 O6 85.30(9) . .
C27 Sn2 O6 83.00(8) . .
O4 Sn2 O6 166.35(6) . .
C1 O1 C8 105.61(19) . .
C9 O2 Sn1 118.45(16) . .
Sn1 O4 Sn2 137.98(8) . 2_677
Sn1 O4 Sn2 118.11(8) . .
Sn2 O4 Sn2 103.89(7) 2_677 .
C18 O5 Sn1 140.41(18) 2_677 .
C18 O6 Sn2 133.64(17) . .
C10 O7 C17 105.3(2) . .
O1 C1 C2 125.1(2) . .
O1 C1 C6 110.4(2) . .
C2 C1 C6 124.4(2) . .
C1 C2 C3 115.6(3) . .
C1 C2 H2 122.2 . .
C3 C2 H2 122.2 . .
C2 C3 C4 121.8(3) . .
C2 C3 H3 119.1 . .
C4 C3 H3 119.1 . .
C5 C4 C3 122.1(3) . .
C5 C4 H4 119.0 . .
C3 C4 H4 119.0 . .
C4 C5 C6 117.7(3) . .
C4 C5 H5 121.2 . .
C6 C5 H5 121.2 . .
C1 C6 C5 118.4(3) . .
C1 C6 C7 105.6(2) . .
C5 C6 C7 135.9(3) . .
C8 C7 C6 106.7(2) . .
C8 C7 H7 126.7 . .
C6 C7 H7 126.7 . .
C7 C8 O1 111.6(2) . .
C7 C8 C9 131.0(2) . .
O1 C8 C9 117.4(2) . .
O3 C9 O2 124.1(3) . .
O3 C9 C8 119.9(2) . .
O2 C9 C8 116.0(2) . .
O7 C10 C11 125.5(3) . .
O7 C10 C15 110.8(2) . .
C11 C10 C15 123.7(3) . .
C10 C11 C12 116.1(3) . .
C10 C11 H11 121.9 . .
C12 C11 H11 121.9 . .
C11 C12 C13 121.5(3) . .
C11 C12 H12 119.2 . .
C13 C12 H12 119.2 . .
C14 C13 C12 121.8(3) . .
C14 C13 H13 119.1 . .
C12 C13 H13 119.1 . .
C13 C14 C15 118.3(3) . .
C13 C14 H14 120.9 . .
C15 C14 H14 120.9 . .
C10 C15 C14 118.5(3) . .
C10 C15 C16 105.1(2) . .
C14 C15 C16 136.4(3) . .
C17 C16 C15 107.0(3) . .
C17 C16 H16 126.5 . .
C15 C16 H16 126.5 . .
C16 C17 O7 111.8(2) . .
C16 C17 C18 130.6(2) . .
O7 C17 C18 117.5(2) . .
O6 C18 O5 126.7(2) . 2_677
O6 C18 C17 118.9(2) . .
O5 C18 C17 114.4(2) 2_677 .
C20 C19 Sn1 118.74(19) . .
C20 C19 H19A 107.6 . .
Sn1 C19 H19A 107.6 . .
C20 C19 H19B 107.6 . .
Sn1 C19 H19B 107.6 . .
H19A C19 H19B 107.1 . .
C21 C20 C19 114.5(3) . .
C21 C20 H20A 108.6 . .
C19 C20 H20A 108.6 . .
C21 C20 H20B 108.6 . .
C19 C20 H20B 108.6 . .
H20A C20 H20B 107.6 . .
C20 C21 C22 112.4(3) . .
C20 C21 H21A 109.1 . .
C22 C21 H21A 109.1 . .
C20 C21 H21B 109.1 . .
C22 C21 H21B 109.1 . .
H21A C21 H21B 107.9 . .
C21 C22 H22A 109.5 . .
C21 C22 H22B 109.5 . .
H22A C22 H22B 109.5 . .
C21 C22 H22C 109.5 . .
H22A C22 H22C 109.5 . .
H22B C22 H22C 109.5 . .
C24 C23 Sn1 114.3(2) . .
C24 C23 H23A 108.7 . .
Sn1 C23 H23A 108.7 . .
C24 C23 H23B 108.7 . .
Sn1 C23 H23B 108.7 . .
H23A C23 H23B 107.6 . .
C25 C24 C23 111.7(4) . .
C25 C24 H24A 109.3 . .
C23 C24 H24A 109.3 . .
C25 C24 H24B 109.3 . .
C23 C24 H24B 109.3 . .
H24A C24 H24B 107.9 . .
C24 C25 C26 111.5(4) . .
C24 C25 H25A 109.3 . .
C26 C25 H25A 109.3 . .
C24 C25 H25B 109.3 . .
C26 C25 H25B 109.3 . .
H25A C25 H25B 108.0 . .
C25 C26 H26A 109.5 . .
C25 C26 H26B 109.5 . .
H26A C26 H26B 109.5 . .
C25 C26 H26C 109.5 . .
H26A C26 H26C 109.5 . .
H26B C26 H26C 109.5 . .
C28 C27 Sn2 114.15(16) . .
C28 C27 H27A 108.7 . .
Sn2 C27 H27A 108.7 . .
C28 C27 H27B 108.7 . .
Sn2 C27 H27B 108.7 . .
H27A C27 H27B 107.6 . .
C27 C28 C29 113.9(2) . .
C27 C28 H28A 108.8 . .
C29 C28 H28A 108.8 . .
C27 C28 H28B 108.8 . .
C29 C28 H28B 108.8 . .
H28A C28 H28B 107.7 . .
C28 C29 C30 111.6(3) . .
C28 C29 H29A 109.3 . .
C30 C29 H29A 109.3 . .
C28 C29 H29B 109.3 . .
C30 C29 H29B 109.3 . .
H29A C29 H29B 108.0 . .
C29 C30 H30A 109.5 . .
C29 C30 H30B 109.5 . .
H30A C30 H30B 109.5 . .
C29 C30 H30C 109.5 . .
H30A C30 H30C 109.5 . .
H30B C30 H30C 109.5 . .
C32 C31 Sn2 115.90(18) . .
C32 C31 H31A 108.3 . .
Sn2 C31 H31A 108.3 . .
C32 C31 H31B 108.3 . .
Sn2 C31 H31B 108.3 . .
H31A C31 H31B 107.4 . .
C31 C32 C33 112.9(3) . .
C31 C32 H32A 109.0 . .
C33 C32 H32A 109.0 . .
C31 C32 H32B 109.0 . .
C33 C32 H32B 109.0 . .
H32A C32 H32B 107.8 . .
C34 C33 C32 113.1(3) . .
C34 C33 H33A 109.0 . .
C32 C33 H33A 109.0 . .
C34 C33 H33B 109.0 . .
C32 C33 H33B 109.0 . .
H33A C33 H33B 107.8 . .
C33 C34 H34A 109.5 . .
C33 C34 H34B 109.5 . .
H34A C34 H34B 109.5 . .
C33 C34 H34C 109.5 . .
H34A C34 H34C 109.5 . .
H34B C34 H34C 109.5 . .

loop_
_geom_bond_atom_site_label_1
_geom_bond_atom_site_label_2
_geom_bond_distance
_geom_bond_site_symmetry_2
Sn1 O4 2.0197(16) .
Sn1 C23 2.125(3) .
Sn1 C19 2.130(3) .
Sn1 O2 2.1944(17) .
Sn1 O5 2.1977(19) .
Sn2 O4 2.0657(16) 2_677
Sn2 C31 2.122(2) .
Sn2 C27 2.122(2) .
Sn2 O4 2.1577(16) .
Sn2 O6 2.3459(18) .
O1 C1 1.371(3) .
O1 C8 1.385(3) .
O2 C9 1.297(3) .
O3 C9 1.224(3) .
O4 Sn2 2.0657(16) 2_677
O5 C18 1.253(3) 2_677
O6 C18 1.244(3) .
O7 C10 1.374(3) .
O7 C17 1.375(3) .
C1 C2 1.377(4) .
C1 C6 1.391(4) .
C2 C3 1.378(4) .
C2 H2 0.9500 .
C3 C4 1.386(5) .
C3 H3 0.9500 .
C4 C5 1.373(5) .
C4 H4 0.9500 .
C5 C6 1.403(4) .
C5 H5 0.9500 .
C6 C7 1.434(4) .
C7 C8 1.345(4) .
C7 H7 0.9500 .
C8 C9 1.469(4) .
C10 C11 1.378(4) .
C10 C15 1.385(4) .
C11 C12 1.381(5) .
C11 H11 0.9500 .
C12 C13 1.382(5) .
C12 H12 0.9500 .
C13 C14 1.360(5) .
C13 H13 0.9500 .
C14 C15 1.405(4) .
C14 H14 0.9500 .
C15 C16 1.431(4) .
C16 C17 1.338(4) .
C16 H16 0.9500 .
C17 C18 1.476(3) .
C18 O5 1.253(3) 2_677
C19 C20 1.518(4) .
C19 H19A 0.9900 .
C19 H19B 0.9900 .
C20 C21 1.511(4) .
C20 H20A 0.9900 .
C20 H20B 0.9900 .
C21 C22 1.530(4) .
C21 H21A 0.9900 .
C21 H21B 0.9900 .
C22 H22A 0.9800 .
C22 H22B 0.9800 .
C22 H22C 0.9800 .
C23 C24 1.573(6) .
C23 H23A 0.9900 .
C23 H23B 0.9900 .
C24 C25 1.468(6) .
C24 H24A 0.9900 .
C24 H24B 0.9900 .
C25 C26 1.494(5) .
C25 H25A 0.9900 .
C25 H25B 0.9900 .
C26 H26A 0.9800 .
C26 H26B 0.9800 .
C26 H26C 0.9800 .
C27 C28 1.517(3) .
C27 H27A 0.9900 .
C27 H27B 0.9900 .
C28 C29 1.518(4) .
C28 H28A 0.9900 .
C28 H28B 0.9900 .
C29 C30 1.519(5) .
C29 H29A 0.9900 .
C29 H29B 0.9900 .
C30 H30A 0.9800 .
C30 H30B 0.9800 .
C30 H30C 0.9800 .
C31 C32 1.516(4) .
C31 H31A 0.9900 .
C31 H31B 0.9900 .
C32 C33 1.525(4) .
C32 H32A 0.9900 .
C32 H32B 0.9900 .
C33 C34 1.495(5) .
C33 H33A 0.9900 .
C33 H33B 0.9900 .
C34 H34A 0.9800 .
C34 H34B 0.9800 .
C34 H34C 0.9800 .
